data_4133926
loop_
_publ_author_name
'Jin, Shengfei'
'Dang, Hang T.'
'Haug, Graham C.'
'He, Ru'
'Nguyen, Viet D.'
'Nguyen, Vu T.'
'Arman, Hadi D.'
'Schanze, Kirk S.'
'Larionov, Oleg V.'

_publ_section_title
;
 Visible Light-Induced Borylation of C-O, C-N, and C-X Bonds.
;
_journal_issue 3
_journal_name_full 'Journal of the American Chemical Society'
_journal_page_first 1603
_journal_page_last 1613
_journal_paper_doi 10.1021/jacs.9b12519
_journal_volume 142
_journal_year 2020
_chemical_formula_moiety 'C20 H21 B O2'
_chemical_formula_sum 'C20 H21 B O2'
_chemical_formula_weight 304.18
_space_group_crystal_system orthorhombic
_space_group_IT_number 19
_space_group_name_Hall 'P 2ac 2ab'
_space_group_name_H-M_alt 'P 21 21 21'
_atom_sites_solution_hydrogens geom
_atom_sites_solution_primary dual
_audit_creation_date 2019-09-05
_audit_creation_method
;
Olex2 1.2
(compiled 2018.05.29 svn.r3508 for OlexSys, GUI svn.r5506)
;
_cell_angle_alpha 90
_cell_angle_beta 90
_cell_angle_gamma 90
_cell_formula_units_Z 8
_cell_length_a 10.1479(2)
_cell_length_b 10.5387(3)
_cell_length_c 31.4024(7)
_cell_measurement_reflns_used 14016
_cell_measurement_temperature 100(2)
_cell_measurement_theta_max 28.3620
_cell_measurement_theta_min 2.4030
_cell_volume 3358.35(14)
_computing_cell_refinement 'CrysAlisPro 1.171.40.54a (Rigaku OD, 2019)'
_computing_data_collection 'CrysAlisPro 1.171.40.54a (Rigaku OD, 2019)'
_computing_data_reduction 'CrysAlisPro 1.171.40.54a (Rigaku OD, 2019)'
_computing_molecular_graphics 'Olex2 (Dolomanov et al., 2009)'
_computing_publication_material 'Olex2 (Dolomanov et al., 2009)'
_computing_structure_refinement 'ShelXL (Sheldrick, 2015)'
_computing_structure_solution 'ShelXT (Sheldrick, 2015)'
_diffrn_ambient_temperature 100(2)
_diffrn_detector 'CCD plate'
_diffrn_measured_fraction_theta_full 0.999
_diffrn_measured_fraction_theta_max 0.999
_diffrn_measurement_details
;
List of Runs (angles in degrees, time in seconds):

  # Type    Start    End  Width  t~exp~   \w     \q     \k     \f   Frames
--------------------------------------------------------------------------
  1  \w    -96.00  19.00   0.50   50.00    --   -7.50 -33.00  23.00  230
  2  \w    -34.00  81.00   0.50   50.00    --   -7.50  33.00-177.00  230
  3  \w    -96.00  17.00   0.50   50.00    --   -7.50 -38.00-150.00  226
  4  \w    -32.00  61.00   0.50   50.00    --   -7.50  38.00   0.00  186
;
_diffrn_measurement_device 'four-circle diffractometer'
_diffrn_measurement_device_type 'XtaLAB AFC12 (RCD3): Kappa single'
_diffrn_measurement_method '\w scans'
_diffrn_orient_matrix_type 'CrysAlisPro convention (1999,Acta A55,543-557)'
_diffrn_orient_matrix_UB_11 -0.0426513000
_diffrn_orient_matrix_UB_12 0.0457358000
_diffrn_orient_matrix_UB_13 -0.0091602000
_diffrn_orient_matrix_UB_21 -0.0493631000
_diffrn_orient_matrix_UB_22 -0.0471367000
_diffrn_orient_matrix_UB_23 -0.0025114000
_diffrn_orient_matrix_UB_31 -0.0250184000
_diffrn_orient_matrix_UB_32 0.0147826000
_diffrn_orient_matrix_UB_33 0.0204966000
_diffrn_radiation_monochromator mirror
_diffrn_radiation_probe x-ray
_diffrn_radiation_type MoK\a
_diffrn_radiation_wavelength 0.71073
_diffrn_reflns_av_R_equivalents 0.0742
_diffrn_reflns_av_unetI/netI 0.0402
_diffrn_reflns_Laue_measured_fraction_full 0.999
_diffrn_reflns_Laue_measured_fraction_max 0.999
_diffrn_reflns_limit_h_max 12
_diffrn_reflns_limit_h_min -12
_diffrn_reflns_limit_k_max 13
_diffrn_reflns_limit_k_min -13
_diffrn_reflns_limit_l_max 38
_diffrn_reflns_limit_l_min -38
_diffrn_reflns_number 43312
_diffrn_reflns_point_group_measured_fraction_full 1.000
_diffrn_reflns_point_group_measured_fraction_max 0.999
_diffrn_reflns_theta_full 25.242
_diffrn_reflns_theta_max 25.995
_diffrn_reflns_theta_min 2.328
_diffrn_source 'Rotating-anode X-ray tube'
_diffrn_source_type 'Rigaku (Mo) X-ray Source'
_exptl_absorpt_coefficient_mu 0.075
_exptl_absorpt_correction_T_max 1.00000
_exptl_absorpt_correction_T_min 0.35899
_exptl_absorpt_correction_type multi-scan
_exptl_absorpt_process_details
;
CrysAlisPro 1.171.40.54a (Rigaku Oxford Diffraction, 2019)
Empirical absorption correction using spherical harmonics,
 implemented in SCALE3 ABSPACK scaling algorithm.
;
_exptl_crystal_colour 'clear colourless'
_exptl_crystal_colour_lustre clear
_exptl_crystal_colour_primary colourless
_exptl_crystal_density_diffrn 1.203
_exptl_crystal_description plate
_exptl_crystal_F_000 1296
_exptl_crystal_size_max 0.33
_exptl_crystal_size_mid 0.33
_exptl_crystal_size_min 0.27
_refine_diff_density_max 0.339
_refine_diff_density_min -0.363
_refine_diff_density_rms 0.065
_refine_ls_abs_structure_details
;

;
_refine_ls_extinction_method none
_refine_ls_goodness_of_fit_ref 1.086
_refine_ls_hydrogen_treatment constr
_refine_ls_matrix_type full
_refine_ls_number_parameters 423
_refine_ls_number_reflns 6582
_refine_ls_number_restraints 0
_refine_ls_restrained_S_all 1.086
_refine_ls_R_factor_all 0.0667
_refine_ls_R_factor_gt 0.0644
_refine_ls_shift/su_max 0.001
_refine_ls_shift/su_mean 0.000
_refine_ls_structure_factor_coef Fsqd
_refine_ls_weighting_details 'w=1/[\s^2^(Fo^2^)+(0.0400P)^2^+3.5000P] where P=(Fo^2^+2Fc^2^)/3'
_refine_ls_weighting_scheme calc
_refine_ls_wR_factor_gt 0.1352
_refine_ls_wR_factor_ref 0.1366
_reflns_Friedel_coverage 0.768
_reflns_Friedel_fraction_full 1.000
_reflns_Friedel_fraction_max 1.000
_reflns_number_gt 6331
_reflns_number_total 6582
_reflns_threshold_expression 'I > 2\s(I)'
_cod_data_source_file cd1909a.cif
_cod_data_source_block cd1909a
_cod_depositor_comments 'Adding full bibliography for 4133912--4133933.cif.'
_cod_database_code 4133926
_shelx_shelxl_version_number 2016/6
_chemical_oxdiff_formula B1O2C20H15
_chemical_oxdiff_usercomment 842-23
_shelx_space_group_comment
;
The symmetry employed for this shelxl refinement is uniquely defined
by the following loop, which should always be used as a source of
symmetry information in preference to the above space-group names.
They are only intended as comments.
;
_shelx_estimated_absorpt_t_max 0.980
_shelx_estimated_absorpt_t_min 0.976
_reflns_odcompleteness_completeness 99.72
_reflns_odcompleteness_iscentric 1
_reflns_odcompleteness_theta 26.32
_olex2_refinement_description
;
1. Fixed Uiso
 At 1.2 times of:
  All C(H) groups
 At 1.5 times of:
  All C(H,H,H) groups
2.a Aromatic/amide H refined with riding coordinates:
 C32(H32), C33(H33), C13(H13), C22(H22), C31(H31), C30(H30), C24(H24), C7(H7),
 C2(H2), C25(H25), C6(H6), C26(H26), C5(H5), C4(H4), C12(H12), C10(H10),
 C11(H11), C27(H27)
2.b Idealised Me refined as rotating group:
 C18(H18A,H18B,H18C), C17(H17A,H17B,H17C), C38(H38A,H38B,H38C), C20(H20A,H20B,
 H20C), C39(H39A,H39B,H39C), C19(H19A,H19B,H19C), C37(H37A,H37B,H37C), C40(H40A,
 H40B,H40C)
;
_olex2_exptl_crystal_mounting_method 'nylon loop'
_olex2_submission_special_instructions 'No special instructions were received'
_oxdiff_exptl_absorpt_empirical_details
;
Empirical correction (ABSPACK) includes:
- Absorption correction using spherical harmonics
- Frame scaling
;
_oxdiff_exptl_absorpt_empirical_full_max 2.126
_oxdiff_exptl_absorpt_empirical_full_min 0.788

loop_
_space_group_symop_operation_xyz
'x, y, z'
'-x+1/2, -y, z+1/2'
'-x, y+1/2, -z+1/2'
'x+1/2, -y+1/2, -z'

loop_
_atom_site_label
_atom_site_type_symbol
_atom_site_fract_x
_atom_site_fract_y
_atom_site_fract_z
_atom_site_U_iso_or_equiv
_atom_site_adp_type
_atom_site_occupancy
_atom_site_site_symmetry_order
_atom_site_calc_flag
_atom_site_refinement_flags_posn
O3 O 0.8101(3) 0.2684(3) 0.32960(8) 0.0257(6) Uani 1 1 d .
O4 O 0.8249(3) 0.1847(3) 0.26285(8) 0.0275(6) Uani 1 1 d .
O2 O 0.5582(3) 0.4512(3) 0.44563(8) 0.0261(6) Uani 1 1 d .
O1 O 0.4891(2) 0.4261(3) 0.51422(8) 0.0258(6) Uani 1 1 d .
C21 C 0.7154(3) 0.4021(3) 0.26609(12) 0.0198(8) Uani 1 1 d .
C23 C 0.6581(3) 0.5070(4) 0.19867(11) 0.0207(8) Uani 1 1 d .
C29 C 0.6141(3) 0.6170(3) 0.26674(11) 0.0205(8) Uani 1 1 d .
C32 C 0.6100(4) 0.6149(4) 0.35576(12) 0.0245(8) Uani 1 1 d .
H32 H 0.608436 0.614464 0.386011 0.029 Uiso 1 1 calc R
C33 C 0.6604(4) 0.5131(4) 0.33412(12) 0.0233(8) Uani 1 1 d .
H33 H 0.693727 0.442732 0.349663 0.028 Uiso 1 1 calc R
C13 C 0.2447(4) 0.5802(4) 0.53343(12) 0.0233(8) Uani 1 1 d .
H13 H 0.323557 0.545025 0.544711 0.028 Uiso 1 1 calc R
C28 C 0.6134(4) 0.6160(4) 0.21995(12) 0.0231(8) Uani 1 1 d .
C22 C 0.7088(3) 0.4021(4) 0.22249(12) 0.0212(8) Uani 1 1 d .
H22 H 0.739142 0.329438 0.207476 0.025 Uiso 1 1 calc R
C14 C 0.2265(4) 0.5822(3) 0.48900(12) 0.0209(8) Uani 1 1 d .
C34 C 0.6639(3) 0.5106(3) 0.28905(12) 0.0206(8) Uani 1 1 d .
C3 C 0.1894(4) 0.5978(4) 0.39910(12) 0.0221(8) Uani 1 1 d .
C9 C 0.1089(4) 0.6363(3) 0.47233(12) 0.0208(8) Uani 1 1 d .
C31 C 0.5614(4) 0.7182(4) 0.33378(13) 0.0283(9) Uani 1 1 d .
H31 H 0.526311 0.788559 0.348928 0.034 Uiso 1 1 calc R
C1 C 0.3261(4) 0.5326(3) 0.46015(11) 0.0196(7) Uani 1 1 d .
C30 C 0.5638(4) 0.7197(4) 0.28989(12) 0.0249(8) Uani 1 1 d .
H30 H 0.530698 0.791540 0.275095 0.030 Uiso 1 1 calc R
C8 C 0.0891(4) 0.6439(4) 0.42672(12) 0.0222(8) Uani 1 1 d .
C24 C 0.6534(4) 0.5017(4) 0.15346(12) 0.0250(8) Uani 1 1 d .
H24 H 0.682707 0.427698 0.139026 0.030 Uiso 1 1 calc R
C16 C 0.6581(4) 0.3707(4) 0.46614(12) 0.0255(8) Uani 1 1 d .
C35 C 0.8997(4) 0.1599(4) 0.33251(13) 0.0285(9) Uani 1 1 d .
C7 C -0.0247(4) 0.6959(4) 0.40765(13) 0.0270(9) Uani 1 1 d .
H7 H -0.093674 0.726765 0.425270 0.032 Uiso 1 1 calc R
C2 C 0.3052(4) 0.5420(4) 0.41746(12) 0.0235(8) Uani 1 1 d .
H2 H 0.370785 0.509767 0.398781 0.028 Uiso 1 1 calc R
C25 C 0.6068(4) 0.6027(4) 0.13068(12) 0.0284(9) Uani 1 1 d .
H25 H 0.602656 0.598286 0.100496 0.034 Uiso 1 1 calc R
C36 C 0.8648(4) 0.0848(4) 0.29185(13) 0.0292(9) Uani 1 1 d .
C6 C -0.0378(4) 0.7027(4) 0.36440(13) 0.0306(9) Uani 1 1 d .
H6 H -0.116012 0.737508 0.352553 0.037 Uiso 1 1 calc R
C26 C 0.5653(4) 0.7121(4) 0.15160(12) 0.0301(9) Uani 1 1 d .
H26 H 0.534097 0.782426 0.135592 0.036 Uiso 1 1 calc R
C15 C 0.6314(4) 0.3975(4) 0.51443(12) 0.0244(8) Uani 1 1 d .
C5 C 0.0620(4) 0.6591(4) 0.33720(13) 0.0312(9) Uani 1 1 d .
H5 H 0.052790 0.665815 0.307175 0.037 Uiso 1 1 calc R
C4 C 0.1733(4) 0.6067(4) 0.35469(12) 0.0277(9) Uani 1 1 d .
H4 H 0.240772 0.575771 0.336475 0.033 Uiso 1 1 calc R
C12 C 0.1514(4) 0.6277(4) 0.56098(12) 0.0259(8) Uani 1 1 d .
H12 H 0.166051 0.625087 0.590852 0.031 Uiso 1 1 calc R
C10 C 0.0145(4) 0.6844(4) 0.50151(12) 0.0249(8) Uani 1 1 d .
H10 H -0.064636 0.720655 0.490854 0.030 Uiso 1 1 calc R
C11 C 0.0345(4) 0.6801(4) 0.54475(12) 0.0270(9) Uani 1 1 d .
H11 H -0.030507 0.712408 0.563615 0.032 Uiso 1 1 calc R
C27 C 0.5692(4) 0.7189(4) 0.19536(12) 0.0268(9) Uani 1 1 d .
H27 H 0.541492 0.794531 0.209181 0.032 Uiso 1 1 calc R
C18 C 0.6573(4) 0.2855(4) 0.54337(12) 0.0301(9) Uani 1 1 d .
H18A H 0.637665 0.309227 0.572867 0.045 Uiso 1 1 calc GR
H18B H 0.750078 0.260429 0.541097 0.045 Uiso 1 1 calc GR
H18C H 0.601073 0.214257 0.534900 0.045 Uiso 1 1 calc GR
B2 B 0.7823(4) 0.2833(4) 0.28715(14) 0.0230(9) Uani 1 1 d .
C17 C 0.6986(4) 0.5162(4) 0.53109(14) 0.0342(10) Uani 1 1 d .
H17A H 0.681569 0.587005 0.511613 0.051 Uiso 1 1 calc GR
H17B H 0.793779 0.501488 0.533027 0.051 Uiso 1 1 calc GR
H17C H 0.663861 0.536817 0.559370 0.051 Uiso 1 1 calc GR
C38 C 0.8763(5) 0.0918(4) 0.37430(13) 0.0354(10) Uani 1 1 d .
H38A H 0.899478 0.148170 0.397976 0.053 Uiso 1 1 calc GR
H38B H 0.931114 0.015357 0.375483 0.053 Uiso 1 1 calc GR
H38C H 0.783226 0.068001 0.376484 0.053 Uiso 1 1 calc GR
C20 C 0.6302(5) 0.2364(4) 0.45331(14) 0.0382(11) Uani 1 1 d .
H20A H 0.543699 0.211010 0.464269 0.057 Uiso 1 1 calc GR
H20B H 0.698163 0.180502 0.465100 0.057 Uiso 1 1 calc GR
H20C H 0.630408 0.229971 0.422180 0.057 Uiso 1 1 calc GR
C39 C 0.9793(5) 0.0108(5) 0.27265(14) 0.0394(11) Uani 1 1 d .
H39A H 0.949038 -0.034442 0.247192 0.059 Uiso 1 1 calc GR
H39B H 1.012385 -0.050447 0.293552 0.059 Uiso 1 1 calc GR
H39C H 1.050031 0.069659 0.264839 0.059 Uiso 1 1 calc GR
C19 C 0.7933(4) 0.4123(5) 0.45088(14) 0.0394(11) Uani 1 1 d .
H19A H 0.802608 0.392602 0.420526 0.059 Uiso 1 1 calc GR
H19B H 0.861326 0.367166 0.467047 0.059 Uiso 1 1 calc GR
H19C H 0.803200 0.503852 0.455212 0.059 Uiso 1 1 calc GR
C37 C 1.0396(4) 0.2161(5) 0.33176(15) 0.0375(10) Uani 1 1 d .
H37A H 1.056338 0.254753 0.303894 0.056 Uiso 1 1 calc GR
H37B H 1.104067 0.148568 0.336899 0.056 Uiso 1 1 calc GR
H37C H 1.047575 0.280848 0.354018 0.056 Uiso 1 1 calc GR
C40 C 0.7453(5) -0.0012(4) 0.29762(16) 0.0402(11) Uani 1 1 d .
H40A H 0.675326 0.045568 0.312350 0.060 Uiso 1 1 calc GR
H40B H 0.770272 -0.075500 0.314555 0.060 Uiso 1 1 calc GR
H40C H 0.713379 -0.028896 0.269672 0.060 Uiso 1 1 calc GR
B1 B 0.4595(4) 0.4698(4) 0.47456(14) 0.0212(9) Uani 1 1 d .

loop_
_atom_site_aniso_label
_atom_site_aniso_U_11
_atom_site_aniso_U_22
_atom_site_aniso_U_33
_atom_site_aniso_U_23
_atom_site_aniso_U_13
_atom_site_aniso_U_12
O3 0.0208(13) 0.0343(15) 0.0220(13) 0.0027(11) 0.0003(11) 0.0081(11)
O4 0.0249(14) 0.0323(15) 0.0254(14) 0.0022(12) -0.0005(12) 0.0084(12)
O2 0.0174(13) 0.0406(16) 0.0204(13) 0.0044(12) 0.0002(11) 0.0081(12)
O1 0.0143(12) 0.0417(16) 0.0215(13) 0.0023(12) 0.0003(10) 0.0066(12)
C21 0.0113(16) 0.0250(19) 0.0231(18) 0.0043(15) -0.0002(14) -0.0051(15)
C23 0.0102(16) 0.028(2) 0.0236(18) 0.0038(15) -0.0018(14) -0.0039(15)
C29 0.0113(15) 0.0265(19) 0.0237(19) 0.0000(15) -0.0012(15) -0.0039(15)
C32 0.0195(18) 0.036(2) 0.0179(18) 0.0006(16) 0.0004(15) -0.0011(17)
C33 0.0168(17) 0.029(2) 0.0240(19) 0.0056(16) -0.0006(15) -0.0003(16)
C13 0.0174(18) 0.026(2) 0.026(2) 0.0000(16) -0.0042(15) -0.0012(15)
C28 0.0108(16) 0.030(2) 0.028(2) 0.0050(16) -0.0015(15) -0.0035(15)
C22 0.0137(17) 0.0237(19) 0.0263(19) -0.0028(15) 0.0044(14) -0.0007(15)
C14 0.0144(17) 0.0210(18) 0.0273(19) 0.0008(15) -0.0005(15) -0.0023(15)
C34 0.0123(16) 0.0252(19) 0.0244(18) 0.0010(15) -0.0018(15) -0.0049(15)
C3 0.0194(18) 0.025(2) 0.0223(18) 0.0019(15) -0.0002(15) -0.0018(16)
C9 0.0172(17) 0.0190(18) 0.0262(19) 0.0019(15) -0.0013(15) -0.0042(15)
C31 0.0224(19) 0.031(2) 0.032(2) -0.0073(18) 0.0010(17) 0.0039(17)
C1 0.0161(17) 0.0195(18) 0.0233(18) -0.0011(14) -0.0011(15) -0.0005(15)
C30 0.0198(18) 0.027(2) 0.028(2) 0.0035(16) -0.0021(16) 0.0036(16)
C8 0.0194(19) 0.0219(19) 0.0253(19) 0.0009(15) 0.0005(15) -0.0019(15)
C24 0.0189(18) 0.031(2) 0.0254(19) -0.0031(16) 0.0034(15) -0.0029(16)
C16 0.0182(18) 0.038(2) 0.0202(18) 0.0035(16) 0.0003(15) 0.0092(17)
C35 0.025(2) 0.032(2) 0.028(2) 0.0057(17) 0.0043(17) 0.0071(17)
C7 0.0189(19) 0.033(2) 0.029(2) 0.0026(17) 0.0025(16) 0.0025(17)
C2 0.0166(18) 0.028(2) 0.0259(19) 0.0000(16) 0.0023(15) 0.0008(16)
C25 0.0198(19) 0.045(3) 0.0201(19) 0.0017(18) -0.0006(16) -0.0040(18)
C36 0.029(2) 0.030(2) 0.028(2) 0.0030(17) 0.0029(17) 0.0078(18)
C6 0.023(2) 0.038(2) 0.031(2) 0.0086(18) -0.0084(17) 0.0049(19)
C26 0.0227(19) 0.040(2) 0.028(2) 0.0138(18) -0.0038(17) 0.0006(19)
C15 0.0140(18) 0.033(2) 0.0258(19) -0.0022(16) -0.0001(15) 0.0073(16)
C5 0.030(2) 0.042(2) 0.0212(19) 0.0063(18) -0.0041(17) -0.0013(19)
C4 0.0220(19) 0.037(2) 0.0239(19) 0.0005(17) 0.0014(16) 0.0009(18)
C12 0.027(2) 0.030(2) 0.0204(18) -0.0031(16) 0.0014(16) -0.0016(17)
C10 0.0168(18) 0.026(2) 0.032(2) 0.0000(16) -0.0004(16) 0.0019(16)
C11 0.0223(19) 0.032(2) 0.027(2) -0.0042(17) 0.0040(16) 0.0019(17)
C27 0.0190(18) 0.032(2) 0.030(2) 0.0003(17) 0.0008(16) 0.0014(17)
C18 0.0205(19) 0.046(2) 0.0237(19) 0.0048(18) -0.0008(16) 0.0050(18)
B2 0.0113(18) 0.027(2) 0.031(2) 0.0011(19) 0.0017(17) -0.0027(17)
C17 0.026(2) 0.039(2) 0.037(2) -0.005(2) -0.0077(18) 0.0051(19)
C38 0.036(2) 0.041(3) 0.029(2) 0.0090(19) 0.0045(19) 0.013(2)
C20 0.036(2) 0.049(3) 0.029(2) -0.0087(19) -0.0082(19) 0.016(2)
C39 0.038(2) 0.045(3) 0.035(2) 0.002(2) 0.007(2) 0.018(2)
C19 0.019(2) 0.068(3) 0.031(2) 0.012(2) 0.0044(17) 0.009(2)
C37 0.021(2) 0.048(3) 0.044(2) 0.008(2) -0.0080(19) 0.0036(19)
C40 0.032(2) 0.032(2) 0.056(3) 0.005(2) -0.008(2) 0.0004(19)
B1 0.017(2) 0.022(2) 0.025(2) -0.0040(17) -0.0004(17) 0.0004(17)

loop_
_atom_type_symbol
_atom_type_description
_atom_type_scat_dispersion_real
_atom_type_scat_dispersion_imag
_atom_type_scat_source
C C 0.0033 0.0016 'International Tables Vol C Tables 4.2.6.8 and 6.1.1.4'
H H 0.0000 0.0000 'International Tables Vol C Tables 4.2.6.8 and 6.1.1.4'
B B 0.0013 0.0007 'International Tables Vol C Tables 4.2.6.8 and 6.1.1.4'
O O 0.0106 0.0060 'International Tables Vol C Tables 4.2.6.8 and 6.1.1.4'

loop_
_geom_angle_atom_site_label_1
_geom_angle_atom_site_label_2
_geom_angle_atom_site_label_3
_geom_angle
B2 O3 C35 106.1(3)
B2 O4 C36 106.9(3)
B1 O2 C16 107.3(3)
B1 O1 C15 106.8(3)
C22 C21 C34 118.6(3)
C22 C21 B2 116.2(3)
C34 C21 B2 125.1(3)
C28 C23 C22 120.0(3)
C28 C23 C24 119.8(3)
C24 C23 C22 120.3(4)
C34 C29 C28 119.4(3)
C30 C29 C28 121.5(3)
C30 C29 C34 119.1(3)
C33 C32 H32 119.9
C33 C32 C31 120.2(3)
C31 C32 H32 119.9
C32 C33 H33 119.3
C32 C33 C34 121.4(4)
C34 C33 H33 119.3
C14 C13 H13 119.1
C12 C13 H13 119.1
C12 C13 C14 121.8(4)
C23 C28 C29 118.7(3)
C23 C28 C27 118.2(3)
C27 C28 C29 123.1(4)
C21 C22 C23 122.7(4)
C21 C22 H22 118.7
C23 C22 H22 118.7
C13 C14 C9 118.8(3)
C13 C14 C1 121.3(3)
C9 C14 C1 119.9(3)
C29 C34 C21 120.5(3)
C33 C34 C21 121.4(3)
C33 C34 C29 118.1(3)
C8 C3 C2 118.8(3)
C4 C3 C8 119.9(3)
C4 C3 C2 121.4(3)
C14 C9 C8 120.2(3)
C10 C9 C14 118.2(3)
C10 C9 C8 121.6(3)
C32 C31 H31 119.9
C30 C31 C32 120.2(4)
C30 C31 H31 119.9
C14 C1 B1 124.8(3)
C2 C1 C14 118.6(3)
C2 C1 B1 116.6(3)
C29 C30 H30 119.4
C31 C30 C29 121.1(4)
C31 C30 H30 119.4
C3 C8 C9 119.0(3)
C7 C8 C3 117.3(3)
C7 C8 C9 123.7(3)
C23 C24 H24 119.9
C25 C24 C23 120.2(4)
C25 C24 H24 119.9
O2 C16 C15 101.6(3)
O2 C16 C20 107.3(3)
O2 C16 C19 108.6(3)
C20 C16 C15 113.4(3)
C20 C16 C19 111.0(4)
C19 C16 C15 114.2(3)
O3 C35 C36 101.9(3)
O3 C35 C38 109.1(3)
O3 C35 C37 105.7(3)
C38 C35 C36 116.0(4)
C38 C35 C37 109.9(4)
C37 C35 C36 113.4(3)
C8 C7 H7 119.3
C6 C7 C8 121.5(4)
C6 C7 H7 119.3
C3 C2 H2 118.2
C1 C2 C3 123.6(3)
C1 C2 H2 118.2
C24 C25 H25 119.9
C24 C25 C26 120.2(4)
C26 C25 H25 119.9
O4 C36 C35 102.2(3)
O4 C36 C39 109.7(3)
O4 C36 C40 106.5(3)
C39 C36 C35 114.5(4)
C39 C36 C40 110.4(4)
C40 C36 C35 112.9(3)
C7 C6 H6 119.4
C7 C6 C5 121.2(4)
C5 C6 H6 119.4
C25 C26 H26 119.8
C27 C26 C25 120.4(4)
C27 C26 H26 119.8
O1 C15 C16 101.6(3)
O1 C15 C18 109.4(3)
O1 C15 C17 105.8(3)
C18 C15 C16 114.3(3)
C18 C15 C17 111.0(3)
C17 C15 C16 113.9(3)
C6 C5 H5 120.6
C4 C5 C6 118.8(4)
C4 C5 H5 120.6
C3 C4 H4 119.4
C5 C4 C3 121.3(4)
C5 C4 H4 119.4
C13 C12 H12 120.1
C13 C12 C11 119.7(3)
C11 C12 H12 120.1
C9 C10 H10 119.1
C11 C10 C9 121.7(4)
C11 C10 H10 119.1
C12 C11 H11 120.1
C10 C11 C12 119.8(4)
C10 C11 H11 120.1
C28 C27 H27 119.4
C26 C27 C28 121.2(4)
C26 C27 H27 119.4
C15 C18 H18A 109.5
C15 C18 H18B 109.5
C15 C18 H18C 109.5
H18A C18 H18B 109.5
H18A C18 H18C 109.5
H18B C18 H18C 109.5
O3 B2 C21 126.1(4)
O4 B2 O3 113.1(3)
O4 B2 C21 120.7(3)
C15 C17 H17A 109.5
C15 C17 H17B 109.5
C15 C17 H17C 109.5
H17A C17 H17B 109.5
H17A C17 H17C 109.5
H17B C17 H17C 109.5
C35 C38 H38A 109.5
C35 C38 H38B 109.5
C35 C38 H38C 109.5
H38A C38 H38B 109.5
H38A C38 H38C 109.5
H38B C38 H38C 109.5
C16 C20 H20A 109.5
C16 C20 H20B 109.5
C16 C20 H20C 109.5
H20A C20 H20B 109.5
H20A C20 H20C 109.5
H20B C20 H20C 109.5
C36 C39 H39A 109.5
C36 C39 H39B 109.5
C36 C39 H39C 109.5
H39A C39 H39B 109.5
H39A C39 H39C 109.5
H39B C39 H39C 109.5
C16 C19 H19A 109.5
C16 C19 H19B 109.5
C16 C19 H19C 109.5
H19A C19 H19B 109.5
H19A C19 H19C 109.5
H19B C19 H19C 109.5
C35 C37 H37A 109.5
C35 C37 H37B 109.5
C35 C37 H37C 109.5
H37A C37 H37B 109.5
H37A C37 H37C 109.5
H37B C37 H37C 109.5
C36 C40 H40A 109.5
C36 C40 H40B 109.5
C36 C40 H40C 109.5
H40A C40 H40B 109.5
H40A C40 H40C 109.5
H40B C40 H40C 109.5
O2 B1 C1 120.0(3)
O1 B1 O2 113.4(3)
O1 B1 C1 126.5(3)

loop_
_geom_bond_atom_site_label_1
_geom_bond_atom_site_label_2
_geom_bond_distance
O3 C35 1.464(5)
O3 B2 1.371(5)
O4 C36 1.450(5)
O4 B2 1.359(5)
O2 C16 1.470(4)
O2 B1 1.366(5)
O1 C15 1.475(4)
O1 B1 1.361(5)
C21 C22 1.371(5)
C21 C34 1.449(5)
C21 B2 1.570(6)
C23 C28 1.404(5)
C23 C22 1.431(5)
C23 C24 1.421(5)
C29 C28 1.469(5)
C29 C34 1.416(5)
C29 C30 1.400(5)
C32 H32 0.9500
C32 C33 1.369(5)
C32 C31 1.380(6)
C33 H33 0.9500
C33 C34 1.416(5)
C13 H13 0.9500
C13 C14 1.408(5)
C13 C12 1.377(5)
C28 C27 1.405(5)
C22 H22 0.9500
C14 C9 1.422(5)
C14 C1 1.455(5)
C3 C8 1.423(5)
C3 C2 1.435(5)
C3 C4 1.407(5)
C9 C8 1.449(5)
C9 C10 1.420(5)
C31 H31 0.9500
C31 C30 1.378(5)
C1 C2 1.361(5)
C1 B1 1.573(5)
C30 H30 0.9500
C8 C7 1.411(5)
C24 H24 0.9500
C24 C25 1.367(6)
C16 C15 1.566(5)
C16 C20 1.498(6)
C16 C19 1.517(6)
C35 C36 1.543(6)
C35 C38 1.514(5)
C35 C37 1.539(6)
C7 H7 0.9500
C7 C6 1.366(6)
C2 H2 0.9500
C25 H25 0.9500
C25 C26 1.392(6)
C36 C39 1.524(6)
C36 C40 1.525(6)
C6 H6 0.9500
C6 C5 1.403(6)
C26 H26 0.9500
C26 C27 1.377(5)
C15 C18 1.513(6)
C15 C17 1.518(6)
C5 H5 0.9500
C5 C4 1.372(6)
C4 H4 0.9500
C12 H12 0.9500
C12 C11 1.404(6)
C10 H10 0.9500
C10 C11 1.374(5)
C11 H11 0.9500
C27 H27 0.9500
C18 H18A 0.9800
C18 H18B 0.9800
C18 H18C 0.9800
C17 H17A 0.9800
C17 H17B 0.9800
C17 H17C 0.9800
C38 H38A 0.9800
C38 H38B 0.9800
C38 H38C 0.9800
C20 H20A 0.9800
C20 H20B 0.9800
C20 H20C 0.9800
C39 H39A 0.9800
C39 H39B 0.9800
C39 H39C 0.9800
C19 H19A 0.9800
C19 H19B 0.9800
C19 H19C 0.9800
C37 H37A 0.9800
C37 H37B 0.9800
C37 H37C 0.9800
C40 H40A 0.9800
C40 H40B 0.9800
C40 H40C 0.9800
